data_7022391
loop_
_publ_author_name
'Li, Qinghai'
'Zhou, Shuangliu'
'Wang, Shaowu'
'Zhu, Xiancui'
'Zhang, Lijun'
'Feng, Zhijun'
'Guo, Liping'
'Wang, Fenhua'
'Wei, Yun'

_publ_section_title
;
 Dehydrogenation of secondary amines: synthesis, and characterization of
 rare-earth metal complexes incorporating imino- or amido-functionalized
 pyrrolyl ligands.
;
_journal_issue 8
_journal_name_full 'Dalton transactions (Cambridge, England : 2003)'
_journal_page_first 2861
_journal_page_last 2869
_journal_paper_doi 10.1039/c2dt32513f
_journal_volume 42
_journal_year 2013
_chemical_formula_sum 'C43 H72 Cl Er Li2 N6 O'
_chemical_formula_weight 905.66
_chemical_name_systematic
;
?
;
_space_group_IT_number 14
_symmetry_cell_setting monoclinic
_symmetry_space_group_name_Hall '-P 2ybc'
_symmetry_space_group_name_H-M 'P 1 21/c 1'
_atom_sites_solution_hydrogens geom
_atom_sites_solution_primary direct
_atom_sites_solution_secondary difmap
_audit_creation_method SHELXL-97
_cell_angle_alpha 90.00
_cell_angle_beta 103.906(2)
_cell_angle_gamma 90.00
_cell_formula_units_Z 4
_cell_length_a 11.0210(14)
_cell_length_b 20.302(3)
_cell_length_c 22.096(3)
_cell_measurement_reflns_used 9837
_cell_measurement_temperature 293(2)
_cell_measurement_theta_max 27.53
_cell_measurement_theta_min 2.22
_cell_volume 4799.0(11)
_computing_cell_refinement 'Bruker SMART'
_computing_data_collection 'Bruker SMART'
_computing_data_reduction 'Bruker SAINT'
_computing_molecular_graphics SHELXTL
_computing_publication_material SHELXTL
_computing_structure_refinement 'SHELXL-97 (Sheldrick, 1997)'
_computing_structure_solution 'SHELXS-97 (Sheldrick, 1990)'
_diffrn_ambient_temperature 293(2)
_diffrn_measured_fraction_theta_full 0.990
_diffrn_measured_fraction_theta_max 0.990
_diffrn_measurement_device_type 'Bruker APEX II area detector'
_diffrn_radiation_monochromator graphite
_diffrn_radiation_source 'fine-focus sealed tube'
_diffrn_radiation_type MoK\a
_diffrn_radiation_wavelength 0.71073
_diffrn_reflns_av_R_equivalents 0.0310
_diffrn_reflns_av_sigmaI/netI 0.0286
_diffrn_reflns_limit_h_max 14
_diffrn_reflns_limit_h_min -14
_diffrn_reflns_limit_k_max 26
_diffrn_reflns_limit_k_min -26
_diffrn_reflns_limit_l_max 28
_diffrn_reflns_limit_l_min -26
_diffrn_reflns_number 40943
_diffrn_reflns_theta_full 27.54
_diffrn_reflns_theta_max 27.54
_diffrn_reflns_theta_min 1.38
_exptl_absorpt_coefficient_mu 1.840
_exptl_absorpt_correction_T_max 0.7330
_exptl_absorpt_correction_T_min 0.6770
_exptl_absorpt_correction_type multi-scan
_exptl_absorpt_process_details 'SADABS; Bruker, 2000'
_exptl_crystal_colour reddish
_exptl_crystal_density_diffrn 1.253
_exptl_crystal_density_method 'not measured'
_exptl_crystal_description block
_exptl_crystal_F_000 1884
_exptl_crystal_size_max 0.23
_exptl_crystal_size_mid 0.21
_exptl_crystal_size_min 0.18
_refine_diff_density_max 1.465
_refine_diff_density_min -0.758
_refine_diff_density_rms 0.071
_refine_ls_extinction_method none
_refine_ls_goodness_of_fit_ref 1.008
_refine_ls_hydrogen_treatment constr
_refine_ls_matrix_type full
_refine_ls_number_parameters 555
_refine_ls_number_reflns 10962
_refine_ls_number_restraints 196
_refine_ls_restrained_S_all 1.041
_refine_ls_R_factor_all 0.0488
_refine_ls_R_factor_gt 0.0368
_refine_ls_shift/su_max 0.003
_refine_ls_shift/su_mean 0.000
_refine_ls_structure_factor_coef Fsqd
_refine_ls_weighting_details 'calc w=1/[\s^2^(Fo^2^)+(0.0575P)^2^+3.2793P] where P=(Fo^2^+2Fc^2^)/3'
_refine_ls_weighting_scheme calc
_refine_ls_wR_factor_gt 0.0967
_refine_ls_wR_factor_ref 0.1040
_reflns_number_gt 8877
_reflns_number_total 10962
_reflns_threshold_expression >2sigma(I)
_cod_data_source_file c2dt32513f.txt
_cod_data_source_block 4c'
_cod_depositor_comments
;
The following automatic conversions were performed:

'_symmetry_cell_setting' value 'Monoclinic' changed to 'monoclinic'
according to /home/saulius/struct/CIF-dictionaries/cif_core.dic
dictionary named 'cif_core.dic' version 2.4.2 from 2011-04-26.

Automatic conversion script
Id: cif_fix_values 1891 2012-01-12 08:04:46Z andrius 
;
_cod_original_cell_volume 4799.1(11)
_cod_original_sg_symbol_H-M P2(1)/c
_cod_database_code 7022391

loop_
_symmetry_equiv_pos_as_xyz
'x, y, z'
'-x, y+1/2, -z+1/2'
'-x, -y, -z'
'x, -y-1/2, z-1/2'

loop_
_atom_site_label
_atom_site_type_symbol
_atom_site_fract_x
_atom_site_fract_y
_atom_site_fract_z
_atom_site_U_iso_or_equiv
_atom_site_adp_type
_atom_site_occupancy
_atom_site_symmetry_multiplicity
_atom_site_calc_flag
_atom_site_refinement_flags
_atom_site_disorder_assembly
_atom_site_disorder_group
C1 C 0.4110(11) 0.6575(8) 0.5750(4) 0.127(3) Uani 0.662(7) 1 d PDU A 1
H1A H 0.3551 0.6891 0.5860 0.191 Uiso 0.662(7) 1 calc PR A 1
H1B H 0.4946 0.6658 0.5989 0.191 Uiso 0.662(7) 1 calc PR A 1
H1C H 0.3861 0.6139 0.5837 0.191 Uiso 0.662(7) 1 calc PR A 1
C2 C 0.4953(9) 0.6128(6) 0.4869(6) 0.134(4) Uani 0.662(7) 1 d PDU A 1
H2A H 0.4463 0.5788 0.4623 0.200 Uiso 0.662(7) 1 calc PR A 1
H2B H 0.5498 0.5935 0.5231 0.200 Uiso 0.662(7) 1 calc PR A 1
H2C H 0.5443 0.6348 0.4626 0.200 Uiso 0.662(7) 1 calc PR A 1
C3 C 0.4551(7) 0.7302(4) 0.4968(5) 0.092(2) Uani 0.662(7) 1 d PDU A 1
H3A H 0.4025 0.7634 0.5080 0.138 Uiso 0.662(7) 1 calc PR A 1
H3B H 0.4550 0.7347 0.4536 0.138 Uiso 0.662(7) 1 calc PR A 1
H3C H 0.5388 0.7352 0.5218 0.138 Uiso 0.662(7) 1 calc PR A 1
C4 C 0.4068(4) 0.6634(3) 0.5078(2) 0.0701(11) Uani 1 1 d U . .
C5 C 0.2729(4) 0.6500(2) 0.4722(2) 0.0604(9) Uani 1 1 d . A .
C6 C 0.2169(5) 0.5892(2) 0.4617(3) 0.0873(15) Uani 1 1 d . . .
H6 H 0.2555 0.5489 0.4736 0.105 Uiso 1 1 calc R A .
C7 C 0.0928(5) 0.5981(2) 0.4303(3) 0.0843(14) Uani 1 1 d . A .
H7 H 0.0329 0.5657 0.4167 0.101 Uiso 1 1 calc R . .
C8 C 0.0771(4) 0.66582(19) 0.42342(19) 0.0579(9) Uani 1 1 d . . .
C9 C -0.0384(4) 0.6996(2) 0.4029(2) 0.0616(10) Uani 1 1 d . A .
H9 H -0.1099 0.6747 0.3873 0.074 Uiso 1 1 calc R . .
C10 C -0.1811(4) 0.7898(2) 0.3869(2) 0.0662(11) Uani 1 1 d . A .
C11 C -0.1722(5) 0.8603(3) 0.4092(3) 0.0838(14) Uani 1 1 d . . .
H11A H -0.1476 0.8612 0.4540 0.126 Uiso 1 1 calc R . .
H11B H -0.2521 0.8813 0.3952 0.126 Uiso 1 1 calc R . .
H11C H -0.1112 0.8833 0.3927 0.126 Uiso 1 1 calc R . .
C12 C -0.2304(4) 0.7864(3) 0.3165(2) 0.0839(14) Uani 1 1 d . . .
H12A H -0.1745 0.8096 0.2967 0.126 Uiso 1 1 calc R . .
H12B H -0.3117 0.8062 0.3050 0.126 Uiso 1 1 calc R . .
H12C H -0.2359 0.7412 0.3034 0.126 Uiso 1 1 calc R . .
C13 C -0.2684(5) 0.7509(3) 0.4187(3) 0.112(2) Uani 1 1 d . . .
H13A H -0.2746 0.7062 0.4041 0.168 Uiso 1 1 calc R . .
H13B H -0.3499 0.7707 0.4088 0.168 Uiso 1 1 calc R . .
H13C H -0.2353 0.7514 0.4630 0.168 Uiso 1 1 calc R . .
C14 C 0.1920(11) 0.7388(9) 0.2695(8) 0.089(4) Uani 0.512(19) 1 d PDU B 1
H14A H 0.1373 0.7633 0.2369 0.133 Uiso 0.512(19) 1 calc PR B 1
H14B H 0.1712 0.7479 0.3085 0.133 Uiso 0.512(19) 1 calc PR B 1
H14C H 0.1824 0.6926 0.2606 0.133 Uiso 0.512(19) 1 calc PR B 1
C15 C 0.4141(17) 0.7040(10) 0.3016(8) 0.096(4) Uani 0.512(19) 1 d PDU B 1
H15A H 0.4951 0.7143 0.2951 0.143 Uiso 0.512(19) 1 calc PR B 1
H15B H 0.3859 0.6628 0.2818 0.143 Uiso 0.512(19) 1 calc PR B 1
H15C H 0.4193 0.7007 0.3455 0.143 Uiso 0.512(19) 1 calc PR B 1
C16 C 0.3370(18) 0.7740(8) 0.2069(6) 0.096(4) Uani 0.512(19) 1 d PDU B 1
H16A H 0.4098 0.8009 0.2097 0.145 Uiso 0.512(19) 1 calc PR B 1
H16B H 0.2644 0.7971 0.1841 0.145 Uiso 0.512(19) 1 calc PR B 1
H16C H 0.3462 0.7336 0.1858 0.145 Uiso 0.512(19) 1 calc PR B 1
C17 C 0.3221(4) 0.7583(2) 0.27356(19) 0.0643(10) Uani 1 1 d U . .
C18 C 0.3587(3) 0.81855(19) 0.31333(19) 0.0542(9) Uani 1 1 d . A .
C19 C 0.4260(4) 0.8731(2) 0.3027(2) 0.0675(11) Uani 1 1 d . . .
H19 H 0.4766 0.8755 0.2718 0.081 Uiso 1 1 calc R B .
C20 C 0.4390(4) 0.9145(2) 0.3544(2) 0.0669(11) Uani 1 1 d . A .
H20 H 0.5005 0.9500 0.3655 0.080 Uiso 1 1 calc R . .
C21 C 0.3810(3) 0.88357(19) 0.39543(19) 0.0561(9) Uani 1 1 d . . .
C22 C 0.3715(4) 0.9046(2) 0.4599(2) 0.0661(10) Uani 1 1 d . A .
H22A H 0.4456 0.8902 0.4904 0.079 Uiso 1 1 calc R . .
H22B H 0.3677 0.9523 0.4617 0.079 Uiso 1 1 calc R . .
C23 C 0.2350(5) 0.9007(2) 0.5339(2) 0.0723(12) Uani 1 1 d . A .
C24 C 0.1919(7) 0.9721(3) 0.5276(3) 0.118(2) Uani 1 1 d . . .
H24A H 0.2583 0.9995 0.5207 0.177 Uiso 1 1 calc R . .
H24B H 0.1697 0.9857 0.5652 0.177 Uiso 1 1 calc R . .
H24C H 0.1205 0.9763 0.4930 0.177 Uiso 1 1 calc R . .
C25 C 0.3496(5) 0.8949(4) 0.5893(2) 0.105(2) Uani 1 1 d . . .
H25A H 0.3797 0.8504 0.5925 0.157 Uiso 1 1 calc R . .
H25B H 0.3264 0.9069 0.6270 0.157 Uiso 1 1 calc R . .
H25C H 0.4142 0.9240 0.5829 0.157 Uiso 1 1 calc R . .
C26 C 0.1323(6) 0.8569(3) 0.5460(3) 0.1012(18) Uani 1 1 d . . .
H26A H 0.0622 0.8578 0.5105 0.152 Uiso 1 1 calc R . .
H26B H 0.1067 0.8726 0.5820 0.152 Uiso 1 1 calc R . .
H26C H 0.1627 0.8126 0.5532 0.152 Uiso 1 1 calc R . .
C27 C 0.1880(12) 1.0517(4) 0.3614(4) 0.192(5) Uani 1 1 d . . .
H27A H 0.1081 1.0303 0.3504 0.287 Uiso 1 1 calc R . .
H27B H 0.1940 1.0775 0.3984 0.287 Uiso 1 1 calc R . .
H27C H 0.2530 1.0191 0.3690 0.287 Uiso 1 1 calc R . .
C28 C 0.3095(7) 1.1442(4) 0.3322(5) 0.170(4) Uani 1 1 d . . .
H28A H 0.3878 1.1226 0.3340 0.255 Uiso 1 1 calc R . .
H28B H 0.3080 1.1601 0.3729 0.255 Uiso 1 1 calc R . .
H28C H 0.3000 1.1805 0.3036 0.255 Uiso 1 1 calc R . .
C29 C 0.0834(6) 1.1358(3) 0.2891(4) 0.118(2) Uani 1 1 d . . .
H29A H 0.0927 1.1660 0.2571 0.177 Uiso 1 1 calc R . .
H29B H 0.0688 1.1599 0.3240 0.177 Uiso 1 1 calc R . .
H29C H 0.0139 1.1071 0.2731 0.177 Uiso 1 1 calc R . .
C30 C 0.2020(5) 1.0951(2) 0.3098(3) 0.0950(17) Uani 1 1 d . B .
C31 C 0.2209(4) 1.0567(2) 0.2542(3) 0.0766(13) Uani 1 1 d . . .
C32 C 0.2977(5) 1.0722(3) 0.2144(4) 0.110(2) Uani 1 1 d . B .
H32 H 0.3550 1.1066 0.2195 0.132 Uiso 1 1 calc R . .
C33 C 0.2738(5) 1.0279(3) 0.1667(4) 0.110(2) Uani 1 1 d . . .
H33 H 0.3110 1.0264 0.1331 0.132 Uiso 1 1 calc R B .
C34 C 0.1824(4) 0.9850(2) 0.1781(2) 0.0688(11) Uani 1 1 d . A .
C35 C 0.1123(4) 0.9370(2) 0.1368(2) 0.0699(11) Uani 1 1 d . . .
H35 H 0.1386 0.9250 0.1013 0.084 Uiso 1 1 calc R B .
C36 C -0.0607(5) 0.8630(2) 0.1015(2) 0.0767(12) Uani 1 1 d . . .
C37 C -0.1346(6) 0.9021(3) 0.0462(3) 0.1000(18) Uani 1 1 d . B .
H37A H -0.1836 0.9350 0.0605 0.150 Uiso 1 1 calc R . .
H37B H -0.1890 0.8729 0.0178 0.150 Uiso 1 1 calc R . .
H37C H -0.0781 0.9230 0.0252 0.150 Uiso 1 1 calc R . .
C38 C -0.1487(7) 0.8285(3) 0.1346(3) 0.116(2) Uani 1 1 d . B .
H38A H -0.1011 0.8020 0.1680 0.173 Uiso 1 1 calc R . .
H38B H -0.2052 0.8009 0.1056 0.173 Uiso 1 1 calc R . .
H38C H -0.1954 0.8608 0.1513 0.173 Uiso 1 1 calc R . .
C39 C 0.0201(7) 0.8121(3) 0.0781(3) 0.119(3) Uani 1 1 d . B .
H39A H 0.0757 0.8343 0.0574 0.178 Uiso 1 1 calc R . .
H39B H -0.0327 0.7827 0.0493 0.178 Uiso 1 1 calc R . .
H39C H 0.0680 0.7875 0.1128 0.178 Uiso 1 1 calc R . .
C40 C -0.2542(8) 1.0191(5) 0.1775(4) 0.146(2) Uani 1 1 d U B .
H40A H -0.2463 0.9981 0.1392 0.175 Uiso 1 1 calc R . .
H40B H -0.2354 1.0656 0.1752 0.175 Uiso 1 1 calc R . .
C41 C -0.3778(8) 1.0108(6) 0.1855(5) 0.175(3) Uani 1 1 d U . .
H41A H -0.4258 1.0510 0.1752 0.210 Uiso 1 1 calc R . .
H41B H -0.4206 0.9754 0.1593 0.210 Uiso 1 1 calc R . .
C42 C -0.3615(8) 0.9954(6) 0.2479(5) 0.181(3) Uani 1 1 d U . .
H42A H -0.3991 0.9531 0.2525 0.218 Uiso 1 1 calc R . .
H42B H -0.4002 1.0287 0.2686 0.218 Uiso 1 1 calc R . .
C43 C -0.2312(8) 0.9933(5) 0.2739(4) 0.165(3) Uani 1 1 d U B .
H43A H -0.2050 1.0322 0.2992 0.198 Uiso 1 1 calc R . .
H43B H -0.2102 0.9548 0.3003 0.198 Uiso 1 1 calc R . .
C1' C 0.4535(18) 0.6078(10) 0.5536(10) 0.111(5) Uani 0.338(7) 1 d PDU A 2
H1'A H 0.4193 0.6129 0.5895 0.166 Uiso 0.338(7) 1 calc PR A 2
H1'B H 0.5431 0.6093 0.5664 0.166 Uiso 0.338(7) 1 calc PR A 2
H1'C H 0.4275 0.5663 0.5340 0.166 Uiso 0.338(7) 1 calc PR A 2
C2' C 0.4827(16) 0.6717(12) 0.4625(9) 0.109(4) Uani 0.338(7) 1 d PDU A 2
H2'A H 0.4690 0.7149 0.4443 0.163 Uiso 0.338(7) 1 calc PR A 2
H2'B H 0.4596 0.6391 0.4303 0.163 Uiso 0.338(7) 1 calc PR A 2
H2'C H 0.5695 0.6667 0.4830 0.163 Uiso 0.338(7) 1 calc PR A 2
C3' C 0.4136(17) 0.7263(10) 0.5484(10) 0.111(5) Uani 0.338(7) 1 d PDU A 2
H3'A H 0.3305 0.7410 0.5478 0.166 Uiso 0.338(7) 1 calc PR A 2
H3'B H 0.4572 0.7604 0.5321 0.166 Uiso 0.338(7) 1 calc PR A 2
H3'C H 0.4573 0.7165 0.5905 0.166 Uiso 0.338(7) 1 calc PR A 2
C14' C 0.2225(13) 0.7159(8) 0.2976(7) 0.075(3) Uani 0.488(19) 1 d PDU B 2
H14D H 0.2433 0.7159 0.3424 0.112 Uiso 0.488(19) 1 calc PR B 2
H14E H 0.2230 0.6715 0.2827 0.112 Uiso 0.488(19) 1 calc PR B 2
H14F H 0.1409 0.7347 0.2824 0.112 Uiso 0.488(19) 1 calc PR B 2
C15' C 0.4344(14) 0.7123(11) 0.2766(10) 0.094(4) Uani 0.488(19) 1 d PDU B 2
H15D H 0.4985 0.7356 0.2627 0.141 Uiso 0.488(19) 1 calc PR B 2
H15E H 0.4082 0.6749 0.2502 0.141 Uiso 0.488(19) 1 calc PR B 2
H15F H 0.4665 0.6978 0.3187 0.141 Uiso 0.488(19) 1 calc PR B 2
C16' C 0.2583(19) 0.7751(8) 0.2071(6) 0.099(4) Uani 0.488(19) 1 d PDU B 2
H16D H 0.3137 0.8009 0.1891 0.148 Uiso 0.488(19) 1 calc PR B 2
H16E H 0.1837 0.7998 0.2063 0.148 Uiso 0.488(19) 1 calc PR B 2
H16F H 0.2370 0.7352 0.1836 0.148 Uiso 0.488(19) 1 calc PR B 2
Cl1 Cl 0.04922(10) 0.88004(7) 0.31382(6) 0.0843(4) Uani 1 1 d . . .
Er1 Er 0.160484(14) 0.806053(7) 0.411572(7) 0.04644(7) Uani 1 1 d . A .
Li1 Li -0.0147(7) 0.9549(4) 0.2254(4) 0.0686(18) Uani 1 1 d . A .
Li2 Li 0.2354(7) 0.9271(4) 0.2948(4) 0.0736(19) Uani 1 1 d . A .
N1 N 0.1889(3) 0.69770(14) 0.44924(16) 0.0532(7) Uani 1 1 d . A .
N2 N -0.0503(3) 0.76219(16) 0.40460(15) 0.0558(7) Uani 1 1 d . . .
N3 N 0.3304(3) 0.82514(15) 0.37058(14) 0.0517(7) Uani 1 1 d . A .
N4 N 0.2609(3) 0.87669(16) 0.47542(14) 0.0558(7) Uani 1 1 d . . .
N5 N 0.1502(3) 1.00322(17) 0.23191(18) 0.0676(9) Uani 1 1 d . A .
N6 N 0.0141(3) 0.90989(17) 0.14730(16) 0.0647(8) Uani 1 1 d . A .
O1 O -0.1731(3) 0.9908(2) 0.22771(17) 0.1004(12) Uani 1 1 d U . .

loop_
_atom_site_aniso_label
_atom_site_aniso_U_11
_atom_site_aniso_U_22
_atom_site_aniso_U_33
_atom_site_aniso_U_23
_atom_site_aniso_U_13
_atom_site_aniso_U_12
C1 0.101(7) 0.188(9) 0.080(5) 0.028(6) -0.003(4) -0.028(7)
C2 0.069(5) 0.132(7) 0.186(8) -0.032(7) 0.005(6) 0.034(5)
C3 0.061(4) 0.102(5) 0.100(6) 0.011(4) -0.006(4) -0.012(4)
C4 0.049(2) 0.085(3) 0.073(3) 0.012(2) 0.0081(19) 0.007(2)
C5 0.054(2) 0.056(2) 0.070(2) 0.0024(18) 0.0148(19) 0.0052(18)
C6 0.073(3) 0.058(3) 0.123(4) -0.002(3) 0.008(3) 0.009(2)
C7 0.071(3) 0.056(3) 0.118(4) -0.012(3) 0.007(3) -0.010(2)
C8 0.050(2) 0.051(2) 0.071(2) -0.0057(18) 0.0099(18) -0.0092(17)
C9 0.045(2) 0.064(3) 0.073(3) -0.0017(19) 0.0091(18) -0.0092(17)
C10 0.039(2) 0.079(3) 0.081(3) 0.010(2) 0.0134(19) 0.0019(18)
C11 0.065(3) 0.092(4) 0.095(4) -0.004(3) 0.021(3) 0.019(3)
C12 0.052(3) 0.095(3) 0.091(4) 0.000(3) -0.009(2) 0.002(2)
C13 0.048(3) 0.147(6) 0.146(5) 0.055(4) 0.035(3) 0.005(3)
C14 0.063(5) 0.109(9) 0.093(9) -0.028(7) 0.014(5) -0.025(5)
C15 0.095(8) 0.086(7) 0.098(9) -0.017(7) 0.010(7) 0.016(6)
C16 0.098(9) 0.122(8) 0.073(5) -0.010(5) 0.027(6) -0.001(8)
C17 0.053(2) 0.079(3) 0.060(2) -0.0090(19) 0.0103(17) 0.0055(18)
C18 0.0355(17) 0.065(2) 0.062(2) 0.0058(17) 0.0115(16) 0.0020(15)
C19 0.048(2) 0.079(3) 0.082(3) 0.014(2) 0.028(2) -0.003(2)
C20 0.048(2) 0.064(2) 0.090(3) 0.007(2) 0.020(2) -0.0122(19)
C21 0.0421(19) 0.055(2) 0.068(2) -0.0012(17) 0.0080(17) -0.0067(16)
C22 0.057(2) 0.059(2) 0.079(3) -0.009(2) 0.008(2) -0.0126(18)
C23 0.081(3) 0.070(3) 0.061(2) -0.015(2) 0.008(2) -0.003(2)
C24 0.153(6) 0.091(4) 0.118(5) -0.022(4) 0.049(5) 0.028(4)
C25 0.101(5) 0.129(5) 0.071(3) -0.026(3) -0.005(3) -0.007(3)
C26 0.103(4) 0.134(5) 0.076(3) -0.023(3) 0.039(3) -0.028(4)
C27 0.368(16) 0.101(5) 0.105(5) 0.011(4) 0.054(8) 0.073(8)
C28 0.110(6) 0.150(7) 0.214(9) -0.049(7) -0.033(6) -0.022(5)
C29 0.096(4) 0.100(4) 0.149(6) -0.019(4) 0.009(4) 0.028(4)
C30 0.084(4) 0.061(3) 0.120(4) -0.007(3) -0.015(3) 0.008(2)
C31 0.055(3) 0.057(2) 0.105(4) 0.006(2) -0.005(2) 0.0063(19)
C32 0.063(3) 0.088(4) 0.179(7) 0.001(4) 0.030(4) -0.020(3)
C33 0.068(3) 0.111(5) 0.166(6) 0.005(5) 0.056(4) -0.007(3)
C34 0.050(2) 0.072(3) 0.085(3) 0.013(2) 0.017(2) 0.0068(19)
C35 0.064(3) 0.076(3) 0.073(3) 0.009(2) 0.023(2) 0.016(2)
C36 0.074(3) 0.069(3) 0.081(3) -0.013(2) 0.007(2) 0.008(2)
C37 0.091(4) 0.096(4) 0.096(4) -0.006(3) -0.009(3) 0.019(3)
C38 0.122(6) 0.098(4) 0.127(5) -0.014(4) 0.029(4) -0.032(4)
C39 0.113(5) 0.110(5) 0.118(5) -0.046(4) -0.005(4) 0.046(4)
C40 0.128(5) 0.200(6) 0.115(4) 0.039(4) 0.041(4) 0.066(5)
C41 0.102(4) 0.254(7) 0.154(5) -0.023(6) 0.004(4) 0.044(5)
C42 0.111(4) 0.258(7) 0.195(6) 0.054(6) 0.076(5) 0.014(5)
C43 0.134(5) 0.249(6) 0.123(4) 0.050(5) 0.055(4) 0.087(5)
C1' 0.074(8) 0.123(8) 0.115(9) 0.044(7) -0.019(7) 0.007(8)
C2' 0.057(7) 0.154(10) 0.113(8) 0.020(8) 0.018(6) -0.007(8)
C3' 0.083(8) 0.118(8) 0.107(9) -0.012(7) -0.023(7) -0.004(8)
C14' 0.067(6) 0.080(7) 0.074(7) -0.024(5) 0.009(5) -0.015(5)
C15' 0.071(6) 0.100(8) 0.103(11) -0.023(8) 0.006(6) 0.017(6)
C16' 0.108(10) 0.120(8) 0.062(5) 0.001(5) 0.007(6) 0.020(8)
Cl1 0.0532(6) 0.1039(9) 0.0931(8) 0.0463(7) 0.0125(5) 0.0059(6)
Er1 0.04179(10) 0.04619(10) 0.04976(10) -0.00041(6) 0.00793(7) -0.00754(6)
Li1 0.056(4) 0.081(5) 0.071(4) 0.001(4) 0.018(3) 0.006(3)
Li2 0.054(4) 0.078(5) 0.085(5) 0.011(4) 0.008(4) 0.003(3)
N1 0.0423(16) 0.0542(18) 0.0611(19) -0.0003(13) 0.0085(14) -0.0029(13)
N2 0.0379(15) 0.0603(19) 0.0666(19) 0.0042(15) 0.0073(13) -0.0043(13)
N3 0.0435(16) 0.0551(16) 0.0542(17) -0.0019(13) 0.0074(13) -0.0086(13)
N4 0.0509(18) 0.0578(18) 0.0557(18) -0.0060(14) 0.0068(14) -0.0069(14)
N5 0.063(2) 0.059(2) 0.077(2) 0.0104(17) 0.0094(18) -0.0031(16)
N6 0.056(2) 0.069(2) 0.068(2) -0.0032(16) 0.0126(16) 0.0052(16)
O1 0.080(2) 0.146(3) 0.082(2) 0.026(2) 0.0327(18) 0.048(2)

loop_
_atom_type_symbol
_atom_type_description
_atom_type_scat_dispersion_real
_atom_type_scat_dispersion_imag
_atom_type_scat_source
C C 0.0033 0.0016 'International Tables Vol C Tables 4.2.6.8 and 6.1.1.4'
H H 0.0000 0.0000 'International Tables Vol C Tables 4.2.6.8 and 6.1.1.4'
N N 0.0061 0.0033 'International Tables Vol C Tables 4.2.6.8 and 6.1.1.4'
Er Er -0.2586 4.9576 'International Tables Vol C Tables 4.2.6.8 and 6.1.1.4'
Cl Cl 0.1484 0.1585 'International Tables Vol C Tables 4.2.6.8 and 6.1.1.4'
Li Li -0.0003 0.0001 'International Tables Vol C Tables 4.2.6.8 and 6.1.1.4'
O O 0.0106 0.0060 'International Tables Vol C Tables 4.2.6.8 and 6.1.1.4'

loop_
_geom_angle_atom_site_label_1
_geom_angle_atom_site_label_2
_geom_angle_atom_site_label_3
_geom_angle
C2' C4 C1 144.3(9)
C2' C4 C3 60.0(10)
C1 C4 C3 108.0(7)
C2' C4 C1' 112.6(12)
C1 C4 C1' 49.2(9)
C3 C4 C1' 134.6(9)
C2' C4 C5 108.2(8)
C1 C4 C5 107.3(5)
C3 C4 C5 114.7(4)
C1' C4 C5 110.0(8)
C2' C4 C2 51.1(9)
C1 C4 C2 111.8(8)
C3 C4 C2 106.0(7)
C1' C4 C2 64.7(10)
C5 C4 C2 109.1(5)
C2' C4 C3' 110.2(13)
C1 C4 C3' 60.0(10)
C3 C4 C3' 51.7(9)
C1' C4 C3' 105.2(12)
C5 C4 C3' 110.6(7)
C2 C4 C3' 140.0(9)
N1 C5 C6 109.9(4)
N1 C5 C4 123.9(4)
C6 C5 C4 126.1(4)
C5 C6 C7 108.4(4)
C6 C7 C8 105.4(4)
N1 C8 C7 110.0(4)
N1 C8 C9 123.0(3)
C7 C8 C9 126.2(4)
N2 C9 C8 124.1(4)
N2 C10 C11 106.6(3)
N2 C10 C12 109.4(4)
C11 C10 C12 110.9(4)
N2 C10 C13 110.8(4)
C11 C10 C13 109.7(4)
C12 C10 C13 109.5(4)
C14 C17 C16' 77.4(8)
C14 C17 C18 112.0(6)
C16' C17 C18 112.5(7)
C14 C17 C15 112.0(10)
C16' C17 C15 131.9(9)
C18 C17 C15 107.0(8)
C14 C17 C15' 127.1(11)
C16' C17 C15' 111.2(9)
C18 C17 C15' 111.6(9)
C15 C17 C15' 25.1(8)
C14 C17 C16 108.8(8)
C16' C17 C16 32.9(6)
C18 C17 C16 108.2(6)
C15 C17 C16 108.7(8)
C15' C17 C16 84.1(8)
C14 C17 C14' 29.5(6)
C16' C17 C14' 104.6(8)
C18 C17 C14' 110.8(5)
C15 C17 C14' 85.3(9)
C15' C17 C14' 105.8(9)
C16 C17 C14' 132.1(7)
N3 C18 C19 109.1(4)
N3 C18 C17 121.8(3)
C19 C18 C17 129.1(4)
N3 C18 Li2 80.5(3)
C19 C18 Li2 64.6(3)
C17 C18 Li2 123.2(3)
C18 C19 C20 107.1(4)
C18 C19 Li2 83.0(3)
C20 C19 Li2 72.1(3)
C21 C20 C19 107.0(4)
C21 C20 Li2 83.4(3)
C19 C20 Li2 73.0(3)
N3 C21 C20 109.8(4)
N3 C21 C22 120.5(3)
C20 C21 C22 129.6(4)
N3 C21 Li2 80.9(3)
C20 C21 Li2 64.3(3)
C22 C21 Li2 123.2(3)
N4 C22 C21 111.2(3)
N4 C23 C26 105.8(4)
N4 C23 C24 110.9(4)
C26 C23 C24 110.2(5)
N4 C23 C25 112.2(4)
C26 C23 C25 108.7(5)
C24 C23 C25 108.8(5)
C27 C30 C31 112.4(5)
C27 C30 C28 110.7(7)
C31 C30 C28 110.4(6)
C27 C30 C29 108.4(7)
C31 C30 C29 108.2(5)
C28 C30 C29 106.6(5)
N5 C31 C32 109.5(5)
N5 C31 C30 121.9(5)
C32 C31 C30 128.3(5)
N5 C31 Li2 48.9(3)
C32 C31 Li2 115.0(4)
C30 C31 Li2 103.6(4)
C33 C32 C31 107.7(5)
C32 C33 C34 106.5(6)
N5 C34 C33 109.7(5)
N5 C34 C35 121.8(4)
C33 C34 C35 127.6(5)
N5 C34 Li2 49.2(3)
C33 C34 Li2 115.6(4)
C35 C34 Li2 105.5(3)
N6 C35 C34 121.7(4)
N6 C36 C38 106.3(4)
N6 C36 C37 108.4(4)
C38 C36 C37 110.3(5)
N6 C36 C39 112.9(4)
C38 C36 C39 110.0(5)
C37 C36 C39 108.8(5)
O1 C40 C41 107.9(7)
C42 C41 C40 104.5(7)
C41 C42 C43 106.7(7)
O1 C43 C42 108.6(7)
Li2 Cl1 Li1 72.9(3)
Li2 Cl1 Er1 96.91(19)
Li1 Cl1 Er1 169.73(18)
N4 Er1 N3 78.74(12)
N4 Er1 N1 113.15(12)
N3 Er1 N1 104.23(11)
N4 Er1 N2 128.26(12)
N3 Er1 N2 151.98(11)
N1 Er1 N2 74.10(11)
N4 Er1 Cl1 102.81(10)
N3 Er1 Cl1 81.14(8)
N1 Er1 Cl1 144.03(9)
N2 Er1 Cl1 84.83(8)
O1 Li1 N6 121.5(4)
O1 Li1 N5 128.4(5)
N6 Li1 N5 87.6(3)
O1 Li1 Cl1 107.9(3)
N6 Li1 Cl1 108.9(3)
N5 Li1 Cl1 99.3(3)
O1 Li1 Li2 146.1(4)
N6 Li1 Li2 92.3(3)
N5 Li1 Li2 48.1(2)
Cl1 Li1 Li2 52.8(2)
N5 Li2 C20 131.3(4)
N5 Li2 C19 129.3(4)
C20 Li2 C19 34.87(19)
N5 Li2 Cl1 98.2(3)
C20 Li2 Cl1 127.4(4)
C19 Li2 Cl1 126.4(4)
N5 Li2 C21 153.8(4)
C20 Li2 C21 32.26(16)
C19 Li2 C21 53.9(2)
Cl1 Li2 C21 95.4(3)
N5 Li2 C18 148.9(4)
C20 Li2 C18 54.1(2)
C19 Li2 C18 32.34(17)
Cl1 Li2 C18 94.1(3)
C21 Li2 C18 50.94(19)
N5 Li2 N3 176.1(4)
C20 Li2 N3 52.34(19)
C19 Li2 N3 52.4(2)
Cl1 Li2 N3 78.8(2)
C21 Li2 N3 29.90(13)
C18 Li2 N3 30.15(14)
N5 Li2 C34 29.02(17)
C20 Li2 C34 122.3(3)
C19 Li2 C34 104.7(3)
Cl1 Li2 C34 109.6(3)
C21 Li2 C34 154.5(3)
C18 Li2 C34 119.9(3)
N3 Li2 C34 149.8(4)
N5 Li2 C31 28.57(17)
C20 Li2 C31 105.1(3)
C19 Li2 C31 116.7(3)
Cl1 Li2 C31 116.8(3)
C21 Li2 C31 125.6(3)
C18 Li2 C31 148.5(4)
N3 Li2 C31 155.3(3)
C34 Li2 C31 46.5(2)
N5 Li2 Li1 45.2(2)
C20 Li2 Li1 174.7(4)
C19 Li2 Li1 149.6(4)
Cl1 Li2 Li1 54.4(2)
C21 Li2 Li1 148.3(4)
C18 Li2 Li1 131.1(4)
N3 Li2 Li1 131.2(3)
C34 Li2 Li1 57.2(2)
C31 Li2 Li1 70.6(3)
C5 N1 C8 106.3(3)
C5 N1 Er1 145.7(3)
C8 N1 Er1 105.2(2)
C9 N2 C10 117.4(3)
C9 N2 Er1 105.1(3)
C10 N2 Er1 135.4(3)
C21 N3 C18 107.0(3)
C21 N3 Er1 106.2(2)
C18 N3 Er1 136.8(2)
C21 N3 Li2 69.2(3)
C18 N3 Li2 69.3(3)
Er1 N3 Li2 98.2(2)
C22 N4 C23 115.3(3)
C22 N4 Er1 115.9(2)
C23 N4 Er1 128.8(3)
C31 N5 C34 106.6(4)
C31 N5 Li1 146.5(4)
C34 N5 Li1 102.8(4)
C31 N5 Li2 102.6(4)
C34 N5 Li2 101.8(4)
Li1 N5 Li2 86.7(3)
C35 N6 C36 120.3(4)
C35 N6 Li1 105.7(4)
C36 N6 Li1 133.5(4)
C43 O1 C40 105.3(5)
C43 O1 Li1 130.5(5)
C40 O1 Li1 124.2(5)

loop_
_geom_bond_atom_site_label_1
_geom_bond_atom_site_label_2
_geom_bond_distance
C1 C4 1.480(10)
C2 C4 1.562(10)
C3 C4 1.497(10)
C4 C2' 1.461(17)
C4 C1' 1.522(16)
C4 C5 1.520(6)
C4 C3' 1.553(18)
C5 N1 1.352(5)
C5 C6 1.375(6)
C6 C7 1.389(7)
C7 C8 1.389(6)
C8 N1 1.387(5)
C8 C9 1.421(6)
C9 N2 1.278(5)
C10 N2 1.508(5)
C10 C11 1.510(7)
C10 C12 1.521(7)
C10 C13 1.539(6)
C14 C17 1.469(12)
C15 C17 1.525(16)
C16 C17 1.553(12)
C17 C16' 1.506(12)
C17 C18 1.504(6)
C17 C15' 1.538(16)
C17 C14' 1.583(13)
C18 N3 1.380(5)
C18 C19 1.385(5)
C18 Li2 2.570(9)
C19 C20 1.398(6)
C19 Li2 2.339(9)
C20 C21 1.379(5)
C20 Li2 2.328(9)
C21 N3 1.368(5)
C21 C22 1.515(6)
C21 Li2 2.566(9)
C22 N4 1.458(5)
C23 N4 1.472(5)
C23 C26 1.512(7)
C23 C24 1.523(7)
C23 C25 1.537(6)
C27 C30 1.477(10)
C28 C30 1.537(9)
C29 C30 1.520(8)
C30 C31 1.512(8)
C31 N5 1.358(6)
C31 C32 1.396(8)
C31 Li2 2.771(9)
C32 C33 1.363(9)
C33 C34 1.400(7)
C34 N5 1.370(6)
C34 C35 1.429(7)
C34 Li2 2.765(9)
C35 N6 1.285(6)
C36 N6 1.486(6)
C36 C38 1.520(8)
C36 C37 1.520(7)
C36 C39 1.533(7)
C40 O1 1.371(8)
C40 C41 1.425(11)
C41 C42 1.383(11)
C42 C43 1.414(11)
C43 O1 1.330(8)
Cl1 Li2 2.390(8)
Cl1 Li1 2.442(8)
Cl1 Er1 2.6743(11)
Er1 N4 2.126(3)
Er1 N3 2.300(3)
Er1 N1 2.346(3)
Er1 N2 2.458(3)
Li1 O1 1.904(8)
Li1 N6 2.044(8)
Li1 N5 2.040(8)
Li1 Li2 2.869(11)
Li2 N5 2.138(8)
Li2 N3 2.710(8)
